data_4314394
loop_
_publ_author_name
'Umesh Kumar'
'Jency Thomas'
'Natesan Thirupathi'

_publ_contact_author_address
;Department of Chemistry 
University of Delhi (north Campus)
Delhi 110007
INDIA
;
_publ_contact_author_email tnat@chemistry.du.ac.in
_publ_contact_author_fax +91-11-27666605
_publ_contact_author_name 'Dr. N. Thirupathi'
_publ_contact_author_phone +91-9818465378
_publ_section_title
;
 Factors Dictating the Nuclearity/Aggregation and Acetate Coordination
 Modes of Lutidine-Coordinated Zinc(II) Acetate Complexes
;
_journal_name_full 'Inorganic Chemistry'
_journal_page_first 62
_journal_page_last 72
_journal_paper_doi 10.1021/ic901100z
_journal_volume 49
_journal_year 2010
_chemical_formula_moiety 'C11 H15 N O4 Zn'
_chemical_formula_sum 'C11 H15 N O4 Zn'
_chemical_formula_weight 290.63
_chemical_name_systematic
; 
 ? 
;
_space_group_IT_number 14
_symmetry_cell_setting monoclinic
_symmetry_space_group_name_Hall '-P 2ybc'
_symmetry_space_group_name_H-M 'P 1 21/c 1'
_atom_sites_solution_hydrogens geom
_atom_sites_solution_primary direct
_atom_sites_solution_secondary difmap
_audit_creation_method SHELXL-97
_cell_angle_alpha 90.00
_cell_angle_beta 99.392(2)
_cell_angle_gamma 90.00
_cell_formula_units_Z 4
_cell_length_a 7.9956(11)
_cell_length_b 8.4074(12)
_cell_length_c 19.580(3)
_cell_measurement_reflns_used 3514
_cell_measurement_temperature 298(2)
_cell_measurement_theta_max 28.00
_cell_measurement_theta_min 2.16
_cell_volume 1298.6(3)
_computing_cell_refinement 'Bruker SMART'
_computing_data_collection 'Bruker SMART'
_computing_data_reduction 'Bruker SAINT'
_computing_molecular_graphics 'Bruker SHELXTL'
_computing_publication_material 'Bruker SHELXTL'
_computing_structure_refinement 'SHELXL-97 (Sheldrick, 1997)'
_computing_structure_solution 'SHELXS-97 (Sheldrick, 1990)'
_diffrn_ambient_temperature 298(2)
_diffrn_measured_fraction_theta_full 0.994
_diffrn_measured_fraction_theta_max 0.994
_diffrn_measurement_device_type 'CCD area detector'
_diffrn_measurement_method 'phi and omega scans'
_diffrn_radiation_monochromator graphite
_diffrn_radiation_source 'fine-focus sealed tube'
_diffrn_radiation_type MoK\a
_diffrn_radiation_wavelength 0.71073
_diffrn_reflns_av_R_equivalents 0.0347
_diffrn_reflns_av_sigmaI/netI 0.0280
_diffrn_reflns_limit_h_max 10
_diffrn_reflns_limit_h_min -10
_diffrn_reflns_limit_k_max 11
_diffrn_reflns_limit_k_min -11
_diffrn_reflns_limit_l_max 25
_diffrn_reflns_limit_l_min -26
_diffrn_reflns_number 14854
_diffrn_reflns_theta_full 28.32
_diffrn_reflns_theta_max 28.32
_diffrn_reflns_theta_min 2.11
_exptl_absorpt_coefficient_mu 1.893
_exptl_absorpt_correction_T_max 0.750
_exptl_absorpt_correction_T_min 0.530
_exptl_absorpt_correction_type multi-scan
_exptl_absorpt_process_details '(SADABS; Bruker, 2000)'
_exptl_crystal_colour White
_exptl_crystal_density_diffrn 1.487
_exptl_crystal_density_method 'not measured'
_exptl_crystal_description Rod
_exptl_crystal_F_000 600
_exptl_crystal_size_max 0.321
_exptl_crystal_size_mid 0.245
_exptl_crystal_size_min 0.154
_refine_diff_density_max 0.744
_refine_diff_density_min -0.469
_refine_diff_density_rms 0.121
_refine_ls_extinction_method none
_refine_ls_goodness_of_fit_ref 1.236
_refine_ls_hydrogen_treatment constr
_refine_ls_matrix_type full
_refine_ls_number_parameters 158
_refine_ls_number_reflns 3214
_refine_ls_number_restraints 0
_refine_ls_restrained_S_all 1.236
_refine_ls_R_factor_all 0.0668
_refine_ls_R_factor_gt 0.0581
_refine_ls_shift/su_max 0.009
_refine_ls_shift/su_mean 0.004
_refine_ls_structure_factor_coef Fsqd
_refine_ls_weighting_details 'calc w=1/[\s^2^(Fo^2^)+(0.0745P)^2^+0.5397P] where P=(Fo^2^+2Fc^2^)/3'
_refine_ls_weighting_scheme calc
_refine_ls_wR_factor_gt 0.1399
_refine_ls_wR_factor_ref 0.1448
_reflns_number_gt 2811
_reflns_number_total 3214
_reflns_threshold_expression >2sigma(I)
_cod_data_source_file ic901100z_si_001_3.cif
_cod_data_source_block 2
_cod_depositor_comments
;
The following automatic conversions were performed:

'_symmetry_cell_setting' value 'Monoclinic' changed to 'monoclinic'
according to the built-in table from CIF Core dictionary named
'cif_core.dic' version 2.4.1 from 2010-06-29.

Automatic conversion script
Id: cif_fix_values 1646 2011-03-28 12:23:43Z adriana 
;
_cod_original_sg_symbol_H-M 'P 21/c'
_cod_database_code 4314394

loop_
_symmetry_equiv_pos_as_xyz
'x, y, z'
'-x, y+1/2, -z+1/2'
'-x, -y, -z'
'x, -y-1/2, z-1/2'

loop_
_atom_site_label
_atom_site_type_symbol
_atom_site_fract_x
_atom_site_fract_y
_atom_site_fract_z
_atom_site_U_iso_or_equiv
_atom_site_adp_type
_atom_site_occupancy
_atom_site_symmetry_multiplicity
_atom_site_calc_flag
_atom_site_refinement_flags
_atom_site_disorder_assembly
_atom_site_disorder_group
C1 C 0.3065(4) 0.0115(4) 0.35554(17) 0.0391(7) Uani 1 1 d . . .
H1 H 0.2961 -0.0604 0.3190 0.047 Uiso 1 1 calc R . .
C2 C 0.2698(4) -0.0412(4) 0.41841(17) 0.0398(7) Uani 1 1 d . . .
C3 C 0.2853(4) 0.0669(4) 0.47345(17) 0.0434(8) Uani 1 1 d . . .
C4 C 0.3373(5) 0.2201(5) 0.46114(19) 0.0501(9) Uani 1 1 d . . .
H4 H 0.3494 0.2946 0.4967 0.060 Uiso 1 1 calc R . .
C5 C 0.3712(5) 0.2633(4) 0.39734(19) 0.0451(8) Uani 1 1 d . . .
H5 H 0.4056 0.3670 0.3906 0.054 Uiso 1 1 calc R . .
C6 C 0.2172(7) -0.2115(5) 0.4245(2) 0.0607(11) Uani 1 1 d . . .
H6A H 0.1030 -0.2153 0.4337 0.091 Uiso 1 1 calc R . .
H6B H 0.2915 -0.2618 0.4617 0.091 Uiso 1 1 calc R . .
H6C H 0.2236 -0.2664 0.3820 0.091 Uiso 1 1 calc R . .
C7 C 0.2500(6) 0.0181(6) 0.54356(19) 0.0610(11) Uani 1 1 d . . .
H7A H 0.2637 0.1082 0.5741 0.092 Uiso 1 1 calc R . .
H7B H 0.3277 -0.0642 0.5620 0.092 Uiso 1 1 calc R . .
H7C H 0.1359 -0.0210 0.5394 0.092 Uiso 1 1 calc R . .
C8 C 0.2633(5) 0.0588(4) 0.13597(18) 0.0493(9) Uani 1 1 d . . .
C9 C 0.1367(8) -0.0513(7) 0.0948(3) 0.0650(17) Uani 1 1 d . . .
H9A H 0.1307 -0.0295 0.0463 0.098 Uiso 1 1 calc R . .
H9B H 0.0273 -0.0350 0.1078 0.098 Uiso 1 1 calc R . .
H9C H 0.1715 -0.1595 0.1040 0.098 Uiso 1 1 calc R . .
C10 C 0.2964(4) 0.5474(4) 0.23826(17) 0.0401(7) Uani 1 1 d . . .
C11 C 0.1142(5) 0.5012(6) 0.2313(3) 0.0752(14) Uani 1 1 d . . .
H11A H 0.1060 0.3914 0.2437 0.113 Uiso 1 1 calc R . .
H11B H 0.0601 0.5164 0.1842 0.113 Uiso 1 1 calc R . .
H11C H 0.0593 0.5660 0.2614 0.113 Uiso 1 1 calc R . .
N1 N 0.3562(4) 0.1605(3) 0.34419(14) 0.0382(6) Uani 1 1 d . . .
O1 O 0.6667(3) 0.1934(3) 0.25804(15) 0.0484(6) Uani 1 1 d . . .
O2 O 0.2225(3) 0.1092(3) 0.19186(12) 0.0503(6) Uani 1 1 d . . .
O3 O 0.3976(5) 0.0951(5) 0.11714(18) 0.0805(10) Uani 1 1 d . . .
O4 O 0.4095(3) 0.4444(3) 0.24026(12) 0.0404(5) Uani 1 1 d . . .
Zn1 Zn 0.41513(5) 0.21073(4) 0.248346(18) 0.03673(16) Uani 1 1 d . . .

loop_
_atom_site_aniso_label
_atom_site_aniso_U_11
_atom_site_aniso_U_22
_atom_site_aniso_U_33
_atom_site_aniso_U_23
_atom_site_aniso_U_13
_atom_site_aniso_U_12
C1 0.0443(18) 0.0348(16) 0.0385(16) -0.0046(13) 0.0080(13) -0.0048(13)
C2 0.0402(17) 0.0399(17) 0.0403(16) 0.0040(13) 0.0098(13) -0.0016(13)
C3 0.0417(18) 0.053(2) 0.0361(16) 0.0025(14) 0.0084(13) 0.0026(15)
C4 0.060(2) 0.050(2) 0.0409(18) -0.0129(15) 0.0110(16) -0.0011(17)
C5 0.054(2) 0.0348(16) 0.0466(19) -0.0045(14) 0.0094(16) -0.0052(15)
C6 0.079(3) 0.046(2) 0.061(2) 0.0066(18) 0.023(2) -0.0112(19)
C7 0.070(3) 0.080(3) 0.0357(18) 0.0049(18) 0.0163(17) 0.000(2)
C8 0.066(2) 0.0393(18) 0.0417(18) 0.0064(14) 0.0046(17) 0.0153(17)
C9 0.078(4) 0.059(3) 0.049(3) -0.035(3) -0.016(3) 0.014(3)
C10 0.0420(18) 0.0373(17) 0.0423(17) -0.0049(13) 0.0106(13) -0.0038(13)
C11 0.041(2) 0.059(3) 0.128(4) -0.021(3) 0.023(2) -0.0044(18)
N1 0.0440(15) 0.0345(13) 0.0369(14) -0.0012(11) 0.0094(11) -0.0042(11)
O1 0.0463(15) 0.0314(12) 0.0690(17) 0.0066(11) 0.0141(12) -0.0040(10)
O2 0.0573(15) 0.0497(14) 0.0443(13) -0.0137(11) 0.0090(11) -0.0029(12)
O3 0.083(2) 0.093(3) 0.071(2) 0.0279(19) 0.0285(18) 0.021(2)
O4 0.0416(13) 0.0266(11) 0.0543(14) 0.0000(9) 0.0116(10) 0.0009(9)
Zn1 0.0423(3) 0.0302(2) 0.0389(2) 0.00161(14) 0.01021(16) -0.00368(14)

loop_
_atom_type_symbol
_atom_type_description
_atom_type_scat_dispersion_real
_atom_type_scat_dispersion_imag
_atom_type_scat_source
C C 0.0033 0.0016 'International Tables Vol C Tables 4.2.6.8 and 6.1.1.4'
H H 0.0000 0.0000 'International Tables Vol C Tables 4.2.6.8 and 6.1.1.4'
N N 0.0061 0.0033 'International Tables Vol C Tables 4.2.6.8 and 6.1.1.4'
O O 0.0106 0.0060 'International Tables Vol C Tables 4.2.6.8 and 6.1.1.4'
Zn Zn 0.2839 1.4301 'International Tables Vol C Tables 4.2.6.8 and 6.1.1.4'

loop_
_geom_angle_atom_site_label_1
_geom_angle_atom_site_label_2
_geom_angle_atom_site_label_3
_geom_angle
_geom_angle_site_symmetry_1
_geom_angle_site_symmetry_3
_geom_angle_publ_flag
N1 C1 C2 123.8(3) . . ?
N1 C1 H1 118.1 . . ?
C2 C1 H1 118.1 . . ?
C1 C2 C3 118.2(3) . . ?
C1 C2 C6 118.6(3) . . ?
C3 C2 C6 123.2(3) . . ?
C4 C3 C2 117.4(3) . . ?
C4 C3 C7 121.2(3) . . ?
C2 C3 C7 121.3(3) . . ?
C5 C4 C3 121.0(3) . . ?
C5 C4 H4 119.5 . . ?
C3 C4 H4 119.5 . . ?
N1 C5 C4 122.0(3) . . ?
N1 C5 H5 119.0 . . ?
C4 C5 H5 119.0 . . ?
C2 C6 H6A 109.5 . . ?
C2 C6 H6B 109.5 . . ?
H6A C6 H6B 109.5 . . ?
C2 C6 H6C 109.5 . . ?
H6A C6 H6C 109.5 . . ?
H6B C6 H6C 109.5 . . ?
C3 C7 H7A 109.5 . . ?
C3 C7 H7B 109.5 . . ?
H7A C7 H7B 109.5 . . ?
C3 C7 H7C 109.5 . . ?
H7A C7 H7C 109.5 . . ?
H7B C7 H7C 109.5 . . ?
O3 C8 O2 122.5(4) . . ?
O3 C8 C9 122.4(4) . . ?
O2 C8 C9 115.0(4) . . ?
C8 C9 H9A 109.5 . . ?
C8 C9 H9B 109.5 . . ?
H9A C9 H9B 109.5 . . ?
C8 C9 H9C 109.5 . . ?
H9A C9 H9C 109.5 . . ?
H9B C9 H9C 109.5 . . ?
O4 C10 O1 120.8(3) . 2_655 ?
O4 C10 C11 120.9(3) . . ?
O1 C10 C11 118.3(3) 2_655 . ?
C10 C11 H11A 109.5 . . ?
C10 C11 H11B 109.5 . . ?
H11A C11 H11B 109.5 . . ?
C10 C11 H11C 109.5 . . ?
H11A C11 H11C 109.5 . . ?
H11B C11 H11C 109.5 . . ?
C5 N1 C1 117.6(3) . . ?
C5 N1 Zn1 124.9(2) . . ?
C1 N1 Zn1 117.5(2) . . ?
C10 O1 Zn1 107.4(2) 2_645 . ?
C8 O2 Zn1 110.3(3) . . ?
C10 O4 Zn1 134.5(2) . . ?
O2 Zn1 O4 112.78(10) . . ?
O2 Zn1 O1 135.73(11) . . ?
O4 Zn1 O1 95.15(9) . . ?
O2 Zn1 N1 98.71(11) . . ?
O4 Zn1 N1 105.84(10) . . ?
O1 Zn1 N1 106.05(12) . . ?

loop_
_geom_bond_atom_site_label_1
_geom_bond_atom_site_label_2
_geom_bond_distance
_geom_bond_site_symmetry_2
_geom_bond_publ_flag
C1 N1 1.344(4) . ?
C1 C2 1.384(4) . ?
C1 H1 0.9300 . ?
C2 C3 1.400(5) . ?
C2 C6 1.503(5) . ?
C3 C4 1.387(5) . ?
C3 C7 1.503(5) . ?
C4 C5 1.370(5) . ?
C4 H4 0.9300 . ?
C5 N1 1.343(4) . ?
C5 H5 0.9300 . ?
C6 H6A 0.9600 . ?
C6 H6B 0.9600 . ?
C6 H6C 0.9600 . ?
C7 H7A 0.9600 . ?
C7 H7B 0.9600 . ?
C7 H7C 0.9600 . ?
C8 O3 1.229(5) . ?
C8 O2 1.265(4) . ?
C8 C9 1.505(6) . ?
C9 H9A 0.9600 . ?
C9 H9B 0.9600 . ?
C9 H9C 0.9600 . ?
C10 O4 1.248(4) . ?
C10 O1 1.262(4) 2_655 ?
C10 C11 1.492(5) . ?
C11 H11A 0.9600 . ?
C11 H11B 0.9600 . ?
C11 H11C 0.9600 . ?
N1 Zn1 2.052(3) . ?
O1 C10 1.262(4) 2_645 ?
O1 Zn1 1.994(3) . ?
O2 Zn1 1.941(3) . ?
O4 Zn1 1.971(2) . ?

loop_
_geom_torsion_atom_site_label_1
_geom_torsion_atom_site_label_2
_geom_torsion_atom_site_label_3
_geom_torsion_atom_site_label_4
_geom_torsion
_geom_torsion_site_symmetry_1
_geom_torsion_site_symmetry_2
_geom_torsion_site_symmetry_3
_geom_torsion_site_symmetry_4
_geom_torsion_publ_flag
N1 C1 C2 C3 0.0(5) . . . . ?
N1 C1 C2 C6 -179.4(4) . . . . ?
C1 C2 C3 C4 -0.3(5) . . . . ?
C6 C2 C3 C4 179.1(4) . . . . ?
C1 C2 C3 C7 -179.2(3) . . . . ?
C6 C2 C3 C7 0.2(6) . . . . ?
C2 C3 C4 C5 0.3(6) . . . . ?
C7 C3 C4 C5 179.2(4) . . . . ?
C3 C4 C5 N1 -0.2(6) . . . . ?
C4 C5 N1 C1 -0.1(6) . . . . ?
C4 C5 N1 Zn1 -176.8(3) . . . . ?
C2 C1 N1 C5 0.2(5) . . . . ?
C2 C1 N1 Zn1 177.1(3) . . . . ?
O3 C8 O2 Zn1 -11.1(4) . . . . ?
C9 C8 O2 Zn1 167.8(3) . . . . ?
O1 C10 O4 Zn1 170.5(2) 2_655 . . . ?
C11 C10 O4 Zn1 -9.6(5) . . . . ?
C8 O2 Zn1 O4 99.0(2) . . . . ?
C8 O2 Zn1 O1 -25.8(3) . . . . ?
C8 O2 Zn1 N1 -149.7(2) . . . . ?
C10 O4 Zn1 O2 42.1(3) . . . . ?
C10 O4 Zn1 O1 -173.0(3) . . . . ?
C10 O4 Zn1 N1 -64.7(3) . . . . ?
C10 O1 Zn1 O2 -47.1(3) 2_645 . . . ?
C10 O1 Zn1 O4 -177.6(2) 2_645 . . . ?
C10 O1 Zn1 N1 74.2(3) 2_645 . . . ?
C5 N1 Zn1 O2 -137.7(3) . . . . ?
C1 N1 Zn1 O2 45.5(3) . . . . ?
C5 N1 Zn1 O4 -20.9(3) . . . . ?
C1 N1 Zn1 O4 162.3(2) . . . . ?
C5 N1 Zn1 O1 79.3(3) . . . . ?
C1 N1 Zn1 O1 -97.4(3) . . . . ?
